data_2106368
loop_
_publ_author_name
'Kratochvil, B.'
'Jensovsky, L.'

_publ_section_title
;
 The crystal structure of sodium metatellurate
;
_journal_name_full 'Acta Crystallographica B (24,1968-38,1982)'
_journal_page_first 2596
_journal_page_last 2598
_journal_volume 33
_journal_year 1977
_chemical_formula_sum 'Na2 O4 Te'
_chemical_name_systematic 'Na2 Te O4'
_space_group_IT_number 60
_symmetry_space_group_name_Hall '-P 2n 2ab'
_symmetry_space_group_name_H-M 'P b c n'
_cell_angle_alpha 90
_cell_angle_beta 90
_cell_angle_gamma 90
_cell_formula_units_Z 4
_cell_length_a 5.798
_cell_length_b 12.24
_cell_length_c 5.214
_cell_volume 370.025
_citation_journal_id_ASTM ACBCAR
_cod_data_source_file Kratochvil_ACBCAR_1977_591.cif
_cod_data_source_block Na2O4Te1
_cod_original_cell_volume 370.0247
_cod_original_formula_sum 'Na2 O4 Te1'
_cod_database_code 2106368

loop_
_symmetry_equiv_pos_as_xyz
x,y,z
-x+1/2,-y+1/2,z+1/2
x+1/2,-y+1/2,-z
-x,y,-z+1/2
-x,-y,-z
x-1/2,y-1/2,-z-1/2
-x-1/2,y-1/2,z
x,-y,z-1/2

loop_
_atom_site_label
_atom_site_type_symbol
_atom_site_fract_x
_atom_site_fract_y
_atom_site_fract_z
_atom_site_occupancy
_atom_site_U_iso_or_equiv
O2 O-2 0.2977 0.3268 0.6144 1 0.0
Na2 Na+1 0.5 0.1374 0.75 1 0.0
Na1 Na+1 0.5 0.7297 0.75 1 0.0
O1 O-2 0.3246 0.5509 0.5707 1 0.0
Te1 Te+6 0.5 0.4284 0.75 1 0.0
